data_7233265
loop_
_publ_author_name
'Shikhaliyev, Namiq Q.'
'Kuznetsov, Maxim L.'
'Maharramov, Abel M.'
'Gurbanov, Atash V.'
'Ahmadova, Nigar E.'
'Nenajdenko, Valentine G.'
'Mahmudov, Kamran T.'
'Pombeiro, Armando J. L.'

_publ_section_title
;
 Noncovalent interactions in the design of bis-azo dyes
;
_journal_issue 34
_journal_name_full CrystEngComm
_journal_page_first 5032
_journal_paper_doi 10.1039/C9CE00956F
_journal_volume 21
_journal_year 2019
_chemical_formula_moiety 'C24 H14 Cl4 F4 N4 O2'
_chemical_formula_sum 'C24 H14 Cl4 F4 N4 O2'
_chemical_formula_weight 608.19
_space_group_crystal_system triclinic
_space_group_IT_number 2
_space_group_name_Hall '-P 1'
_space_group_name_H-M_alt 'P -1'
_symmetry_space_group_name_Hall '-P 1'
_symmetry_space_group_name_H-M 'P -1'
_atom_sites_solution_hydrogens geom
_atom_sites_solution_primary direct
_atom_sites_solution_secondary difmap
_audit_creation_method SHELXL-2016/6
_audit_update_record
;
2019-06-19 deposited with the CCDC.    2019-07-25 downloaded from the CCDC.
;
_cell_angle_alpha 76.471(5)
_cell_angle_beta 81.089(5)
_cell_angle_gamma 64.077(5)
_cell_formula_units_Z 1
_cell_length_a 6.9129(9)
_cell_length_b 7.2480(9)
_cell_length_c 14.7369(19)
_cell_measurement_reflns_used 2876
_cell_measurement_temperature 150(2)
_cell_measurement_theta_max 26.57
_cell_measurement_theta_min 2.85
_cell_volume 644.49(15)
_computing_cell_refinement 'Bruker SAINT'
_computing_data_collection 'Bruker APEX3'
_computing_data_reduction 'Bruker SAINT'
_computing_molecular_graphics 'Bruker SHELXTL'
_computing_publication_material 'Bruker SHELXTL'
_computing_structure_refinement 'SHELXL-2016/6 (Sheldrick, 2016)'
_computing_structure_solution 'SHELXT 2014/5 (Sheldrick, 2014)'
_diffrn_ambient_temperature 150(2)
_diffrn_measured_fraction_theta_full 1.000
_diffrn_measured_fraction_theta_max 0.999
_diffrn_measurement_device_type 'Bruker APEX-II CCD'
_diffrn_measurement_method '\f and \w scans'
_diffrn_radiation_type MoK\a
_diffrn_radiation_wavelength 0.71073
_diffrn_reflns_av_R_equivalents 0.0452
_diffrn_reflns_av_unetI/netI 0.0516
_diffrn_reflns_Laue_measured_fraction_full 1.000
_diffrn_reflns_Laue_measured_fraction_max 0.999
_diffrn_reflns_limit_h_max 6
_diffrn_reflns_limit_h_min -8
_diffrn_reflns_limit_k_max 8
_diffrn_reflns_limit_k_min -9
_diffrn_reflns_limit_l_max 18
_diffrn_reflns_limit_l_min -19
_diffrn_reflns_number 11670
_diffrn_reflns_point_group_measured_fraction_full 1.000
_diffrn_reflns_point_group_measured_fraction_max 0.999
_diffrn_reflns_theta_full 25.242
_diffrn_reflns_theta_max 27.364
_diffrn_reflns_theta_min 1.424
_exptl_absorpt_coefficient_mu 0.519
_exptl_absorpt_correction_T_max 0.934
_exptl_absorpt_correction_T_min 0.901
_exptl_absorpt_correction_type multi-scan
_exptl_absorpt_process_details 'SADABS (Bruker, 2003)'
_exptl_crystal_colour orange
_exptl_crystal_density_diffrn 1.567
_exptl_crystal_description prisme
_exptl_crystal_F_000 306
_exptl_crystal_size_max 0.190
_exptl_crystal_size_mid 0.150
_exptl_crystal_size_min 0.110
_refine_diff_density_max 0.507
_refine_diff_density_min -0.305
_refine_diff_density_rms 0.073
_refine_ls_extinction_method none
_refine_ls_goodness_of_fit_ref 1.007
_refine_ls_hydrogen_treatment constr
_refine_ls_matrix_type full
_refine_ls_number_parameters 173
_refine_ls_number_reflns 2908
_refine_ls_number_restraints 0
_refine_ls_restrained_S_all 1.007
_refine_ls_R_factor_all 0.0703
_refine_ls_R_factor_gt 0.0418
_refine_ls_shift/su_max 0.000
_refine_ls_shift/su_mean 0.000
_refine_ls_structure_factor_coef Fsqd
_refine_ls_weighting_details 'w=1/[\s^2^(Fo^2^)+(0.0556P)^2^+0.2695P] where P=(Fo^2^+2Fc^2^)/3'
_refine_ls_weighting_scheme calc
_refine_ls_wR_factor_gt 0.0966
_refine_ls_wR_factor_ref 0.1113
_reflns_Friedel_coverage 0.000
_reflns_number_gt 2088
_reflns_number_total 2908
_reflns_threshold_expression 'I > 2\s(I)'
_cod_data_source_file c9ce00956f2.cif
_cod_data_source_block N6
_cod_depositor_comments 'Adding full bibliography for 7233265--7233268.cif.'
_cod_original_cell_volume 644.50(15)
_cod_database_code 7233265
_shelx_shelxl_version_number 2016/6
_shelx_space_group_comment
;
The symmetry employed for this shelxl refinement is uniquely defined
by the following loop, which should always be used as a source of
symmetry information in preference to the above space-group names.
They are only intended as comments.
;
_shelx_estimated_absorpt_t_min 0.908
_shelx_estimated_absorpt_t_max 0.945

loop_
_space_group_symop_operation_xyz
'x, y, z'
'-x, -y, -z'

loop_
_atom_site_label
_atom_site_type_symbol
_atom_site_fract_x
_atom_site_fract_y
_atom_site_fract_z
_atom_site_U_iso_or_equiv
_atom_site_adp_type
_atom_site_occupancy
_atom_site_site_symmetry_order
_atom_site_calc_flag
_atom_site_refinement_flags_posn
_atom_site_refinement_flags_adp
Cl1 Cl 0.74645(10) -0.17851(9) 0.14913(4) 0.02436(17) Uani 1 1 d . .
Cl2 Cl 0.78691(11) -0.42186(9) 0.33515(4) 0.02900(18) Uani 1 1 d . .
F1 F 0.9135(2) -0.1284(2) 0.43016(10) 0.0309(4) Uani 1 1 d . .
F2 F 0.1732(2) 0.1200(2) 0.38858(10) 0.0285(4) Uani 1 1 d . .
O1 O 0.1052(3) 1.1364(3) 0.06423(12) 0.0294(4) Uani 1 1 d . .
N1 N 0.5215(3) 0.1876(3) 0.23779(13) 0.0206(4) Uani 1 1 d . .
N2 N 0.4317(3) 0.3427(3) 0.27867(14) 0.0206(4) Uani 1 1 d . .
C1 C 0.5467(4) -0.0071(4) 0.40348(16) 0.0194(5) Uani 1 1 d . .
C2 C 0.7070(4) -0.0652(4) 0.46349(17) 0.0211(5) Uani 1 1 d . .
C3 C 0.3381(4) 0.0592(4) 0.44295(16) 0.0208(5) Uani 1 1 d . .
C4 C 0.5912(4) -0.0035(4) 0.30124(16) 0.0187(5) Uani 1 1 d . .
C5 C 0.6947(4) -0.1787(4) 0.26595(16) 0.0203(5) Uani 1 1 d . .
C6 C 0.3564(4) 0.5388(4) 0.21922(16) 0.0203(5) Uani 1 1 d . .
C7 C 0.2587(4) 0.7069(4) 0.26529(17) 0.0216(5) Uani 1 1 d . .
H7 H 0.250355 0.682132 0.331690 0.026 Uiso 1 1 calc R U
C8 C 0.1735(4) 0.9096(4) 0.21608(17) 0.0225(5) Uani 1 1 d . .
H8 H 0.106310 1.023669 0.248205 0.027 Uiso 1 1 calc R U
C9 C 0.1873(4) 0.9443(4) 0.11919(17) 0.0208(5) Uani 1 1 d . .
C10 C 0.2880(4) 0.7756(4) 0.07203(17) 0.0234(6) Uani 1 1 d . .
H10 H 0.299254 0.800255 0.005627 0.028 Uiso 1 1 calc R U
C11 C 0.3700(4) 0.5753(4) 0.12165(16) 0.0219(5) Uani 1 1 d . .
H11 H 0.436228 0.461071 0.089619 0.026 Uiso 1 1 calc R U
C12 C -0.0183(5) 1.3102(4) 0.1102(2) 0.0354(7) Uani 1 1 d . .
H12A H -0.081471 1.437189 0.063292 0.053 Uiso 1 1 calc R U
H12B H 0.075786 1.327671 0.147683 0.053 Uiso 1 1 calc R U
H12C H -0.133524 1.284460 0.151027 0.053 Uiso 1 1 calc R U

loop_
_atom_site_aniso_label
_atom_site_aniso_U_11
_atom_site_aniso_U_22
_atom_site_aniso_U_33
_atom_site_aniso_U_23
_atom_site_aniso_U_13
_atom_site_aniso_U_12
Cl1 0.0279(3) 0.0256(3) 0.0186(3) -0.0109(2) 0.0034(2) -0.0085(3)
Cl2 0.0348(4) 0.0188(3) 0.0275(3) -0.0032(2) -0.0023(3) -0.0063(3)
F1 0.0191(8) 0.0473(9) 0.0234(8) -0.0131(7) 0.0055(6) -0.0104(7)
F2 0.0219(8) 0.0409(9) 0.0206(7) -0.0089(6) -0.0024(6) -0.0091(7)
O1 0.0372(11) 0.0188(9) 0.0238(10) -0.0050(7) 0.0023(8) -0.0050(8)
N1 0.0226(11) 0.0203(10) 0.0175(10) -0.0052(8) 0.0014(8) -0.0075(9)
N2 0.0208(11) 0.0191(10) 0.0201(10) -0.0070(8) 0.0018(8) -0.0059(9)
C1 0.0232(13) 0.0179(11) 0.0157(11) -0.0037(9) 0.0011(10) -0.0078(10)
C2 0.0185(13) 0.0217(12) 0.0207(12) -0.0064(10) 0.0042(10) -0.0066(10)
C3 0.0212(13) 0.0206(12) 0.0197(12) -0.0030(10) -0.0041(10) -0.0073(10)
C4 0.0183(12) 0.0193(12) 0.0164(11) -0.0029(9) 0.0003(9) -0.0064(10)
C5 0.0202(13) 0.0218(12) 0.0179(12) -0.0045(10) 0.0012(10) -0.0082(10)
C6 0.0207(13) 0.0206(12) 0.0179(12) -0.0045(9) 0.0007(9) -0.0073(10)
C7 0.0221(13) 0.0257(13) 0.0157(12) -0.0070(10) 0.0009(10) -0.0080(11)
C8 0.0213(13) 0.0214(12) 0.0251(13) -0.0126(10) 0.0018(10) -0.0063(10)
C9 0.0216(13) 0.0197(12) 0.0213(12) -0.0042(10) -0.0009(10) -0.0087(10)
C10 0.0283(14) 0.0239(13) 0.0162(12) -0.0065(10) 0.0031(10) -0.0093(11)
C11 0.0225(13) 0.0215(12) 0.0198(12) -0.0081(10) 0.0009(10) -0.0061(11)
C12 0.0436(18) 0.0172(13) 0.0344(16) -0.0072(11) 0.0062(13) -0.0043(12)

loop_
_atom_type_symbol
_atom_type_description
_atom_type_scat_dispersion_real
_atom_type_scat_dispersion_imag
_atom_type_scat_source
C C 0.0033 0.0016 'International Tables Vol C Tables 4.2.6.8 and 6.1.1.4'
H H 0.0000 0.0000 'International Tables Vol C Tables 4.2.6.8 and 6.1.1.4'
N N 0.0061 0.0033 'International Tables Vol C Tables 4.2.6.8 and 6.1.1.4'
O O 0.0106 0.0060 'International Tables Vol C Tables 4.2.6.8 and 6.1.1.4'
F F 0.0171 0.0103 'International Tables Vol C Tables 4.2.6.8 and 6.1.1.4'
Cl Cl 0.1484 0.1585 'International Tables Vol C Tables 4.2.6.8 and 6.1.1.4'

loop_
_geom_angle_atom_site_label_1
_geom_angle_atom_site_label_2
_geom_angle_atom_site_label_3
_geom_angle
_geom_angle_site_symmetry_1
_geom_angle_site_symmetry_3
C9 O1 C12 117.14(19) . .
N2 N1 C4 112.28(19) . .
N1 N2 C6 115.21(19) . .
C2 C1 C3 116.2(2) . .
C2 C1 C4 122.7(2) . .
C3 C1 C4 121.0(2) . .
F1 C2 C3 118.4(2) . 2_656
F1 C2 C1 119.7(2) . .
C3 C2 C1 121.9(2) 2_656 .
F2 C3 C2 118.5(2) . 2_656
F2 C3 C1 119.5(2) . .
C2 C3 C1 122.0(2) 2_656 .
C5 C4 N1 117.6(2) . .
C5 C4 C1 122.2(2) . .
N1 C4 C1 120.2(2) . .
C4 C5 Cl1 123.03(19) . .
C4 C5 Cl2 122.48(18) . .
Cl1 C5 Cl2 114.49(14) . .
C7 C6 C11 119.5(2) . .
C7 C6 N2 114.4(2) . .
C11 C6 N2 126.2(2) . .
C8 C7 C6 121.0(2) . .
C8 C7 H7 119.5 . .
C6 C7 H7 119.5 . .
C7 C8 C9 119.1(2) . .
C7 C8 H8 120.5 . .
C9 C8 H8 120.5 . .
O1 C9 C8 123.9(2) . .
O1 C9 C10 115.8(2) . .
C8 C9 C10 120.3(2) . .
C11 C10 C9 120.0(2) . .
C11 C10 H10 120.0 . .
C9 C10 H10 120.0 . .
C10 C11 C6 120.1(2) . .
C10 C11 H11 120.0 . .
C6 C11 H11 120.0 . .
O1 C12 H12A 109.5 . .
O1 C12 H12B 109.5 . .
H12A C12 H12B 109.5 . .
O1 C12 H12C 109.5 . .
H12A C12 H12C 109.5 . .
H12B C12 H12C 109.5 . .

loop_
_geom_bond_atom_site_label_1
_geom_bond_atom_site_label_2
_geom_bond_distance
_geom_bond_site_symmetry_2
Cl1 C5 1.703(2) .
Cl2 C5 1.712(2) .
F1 C2 1.343(3) .
F2 C3 1.347(3) .
O1 C9 1.356(3) .
O1 C12 1.433(3) .
N1 N2 1.266(3) .
N1 C4 1.406(3) .
N2 C6 1.404(3) .
C1 C2 1.381(3) .
C1 C3 1.383(3) .
C1 C4 1.487(3) .
C2 C3 1.372(3) 2_656
C4 C5 1.339(3) .
C6 C7 1.388(3) .
C6 C11 1.396(3) .
C7 C8 1.382(3) .
C7 H7 0.9500 .
C8 C9 1.386(3) .
C8 H8 0.9500 .
C9 C10 1.402(3) .
C10 C11 1.370(3) .
C10 H10 0.9500 .
C11 H11 0.9500 .
C12 H12A 0.9800 .
C12 H12B 0.9800 .
C12 H12C 0.9800 .

loop_
_geom_torsion_atom_site_label_1
_geom_torsion_atom_site_label_2
_geom_torsion_atom_site_label_3
_geom_torsion_atom_site_label_4
_geom_torsion
_geom_torsion_site_symmetry_4
C4 N1 N2 C6 -179.44(19) .
C3 C1 C2 F1 -179.0(2) .
C4 C1 C2 F1 -2.3(4) .
C3 C1 C2 C3 0.5(4) 2_656
C4 C1 C2 C3 177.2(2) 2_656
C2 C1 C3 F2 179.5(2) .
C4 C1 C3 F2 2.7(3) .
C2 C1 C3 C2 -0.5(4) 2_656
C4 C1 C3 C2 -177.3(2) 2_656
N2 N1 C4 C5 -178.0(2) .
N2 N1 C4 C1 2.9(3) .
C2 C1 C4 C5 69.9(3) .
C3 C1 C4 C5 -113.5(3) .
C2 C1 C4 N1 -110.9(3) .
C3 C1 C4 N1 65.6(3) .
N1 C4 C5 Cl1 0.6(3) .
C1 C4 C5 Cl1 179.74(18) .
N1 C4 C5 Cl2 -179.64(17) .
C1 C4 C5 Cl2 -0.5(4) .
N1 N2 C6 C7 -179.9(2) .
N1 N2 C6 C11 0.8(4) .
C11 C6 C7 C8 0.4(4) .
N2 C6 C7 C8 -178.9(2) .
C6 C7 C8 C9 -0.3(4) .
C12 O1 C9 C8 -5.4(4) .
C12 O1 C9 C10 173.6(2) .
C7 C8 C9 O1 178.6(2) .
C7 C8 C9 C10 -0.5(4) .
O1 C9 C10 C11 -178.0(2) .
C8 C9 C10 C11 1.1(4) .
C9 C10 C11 C6 -0.9(4) .
C7 C6 C11 C10 0.2(4) .
N2 C6 C11 C10 179.5(2) .
